data_4134610
loop_
_publ_author_name
'Li, Yu-Lin'
'Alexandrov, Eugeny V.'
'Yin, Qi'
'Li, Lan'
'Fang, Zhi-Bin'
'Yuan, Wenbing'
'Proserpio, Davide M.'
'Liu, Tian-Fu'

_publ_section_title
;
 Record Complexity in the Polycatenation of Three Porous Hydrogen-bonded
 Organic Frameworks with Stepwise Adsorption Behaviors.
;
_journal_name_full 'Journal of the American Chemical Society'
_journal_paper_doi 10.1021/jacs.0c02406
_journal_year 2020
_chemical_formula_moiety '0.33(C24 H14 N3 O6), 0.33(C24 H16 N3 O6), 0.33(C24 H15 N3 O6)'
_chemical_formula_sum 'C24 H15 N3 O6'
_chemical_formula_weight 441.39
_chemical_name_systematic PFC-12
_space_group_crystal_system orthorhombic
_space_group_IT_number 64
_space_group_name_Hall '-C 2ac 2'
_space_group_name_H-M_alt 'C m c e'
_atom_sites_solution_hydrogens mixed
_atom_sites_solution_primary dual
_audit_creation_date 2019-10-15
_audit_creation_method
;
Olex2 1.2
(compiled 2018.05.29 svn.r3508 for OlexSys, GUI svn.r5506)
;
_cell_angle_alpha 90
_cell_angle_beta 90
_cell_angle_gamma 90
_cell_formula_units_Z 24
_cell_length_a 30.910
_cell_length_b 27.384
_cell_length_c 20.633
_cell_measurement_reflns_used 3973
_cell_measurement_temperature 273(2)
_cell_measurement_theta_max 58.55
_cell_measurement_theta_min 3.04
_cell_volume 17464.585
_computing_cell_refinement 'SAINT V8.38A (?, 2016)'
_computing_data_reduction 'SAINT V8.38A (?, 2016)'
_computing_molecular_graphics 'Olex2 (Dolomanov et al., 2009)'
_computing_publication_material 'Olex2 (Dolomanov et al., 2009)'
_computing_structure_refinement 'ShelXL (Sheldrick, 2015)'
_computing_structure_solution 'ShelXT (Sheldrick, 2015)'
_diffrn_ambient_temperature 272.99
_diffrn_detector 'Bruker APEX2 area detector'
_diffrn_detector_area_resol_mean 7.9
_diffrn_detector_type 'CCD area detector'
_diffrn_measured_fraction_theta_full 0.993
_diffrn_measured_fraction_theta_max 0.993
_diffrn_measurement_device 'three-circle diffractometer'
_diffrn_measurement_device_type 'Bruker APEX-II CCD'
_diffrn_measurement_method '\w and \f scans'
_diffrn_radiation_monochromator 'mirror optics'
_diffrn_radiation_probe x-ray
_diffrn_radiation_type CuK\a
_diffrn_radiation_wavelength 1.54178
_diffrn_reflns_av_R_equivalents 0.1268
_diffrn_reflns_av_unetI/netI 0.0722
_diffrn_reflns_Laue_measured_fraction_full 0.993
_diffrn_reflns_Laue_measured_fraction_max 0.993
_diffrn_reflns_limit_h_max 30
_diffrn_reflns_limit_h_min -34
_diffrn_reflns_limit_k_max 30
_diffrn_reflns_limit_k_min -24
_diffrn_reflns_limit_l_max 23
_diffrn_reflns_limit_l_min -13
_diffrn_reflns_number 40721
_diffrn_reflns_point_group_measured_fraction_full 0.993
_diffrn_reflns_point_group_measured_fraction_max 0.993
_diffrn_reflns_theta_full 60.743
_diffrn_reflns_theta_max 60.743
_diffrn_reflns_theta_min 3.039
_diffrn_source 'microfocus sealed X-ray tube'
_diffrn_source_type 'Incoatec I\ms'
_exptl_absorpt_coefficient_mu 0.620
_exptl_absorpt_correction_T_max 0.7518
_exptl_absorpt_correction_T_min 0.5701
_exptl_absorpt_correction_type multi-scan
_exptl_absorpt_process_details
;
SADABS-2016/2 (Bruker,2016/2) was used for absorption correction.
wR2(int) was 0.1508 before and 0.0678 after correction.
The Ratio of minimum to maximum transmission is 0.7583.
The \l/2 correction factor is Not present.
;
_exptl_crystal_colour 'clear light colourless'
_exptl_crystal_colour_lustre clear
_exptl_crystal_colour_modifier light
_exptl_crystal_colour_primary colourless
_exptl_crystal_density_diffrn 1.007
_exptl_crystal_description hexagonal
_exptl_crystal_F_000 5472
_exptl_crystal_size_max 0.3
_exptl_crystal_size_mid 0.2
_exptl_crystal_size_min 0.2
_platon_squeeze_details
;
TITL 085_a.res in Cmca
CELL   30.9100   27.3840   20.6326     90.00     90.00     90.00
SPGR Cmca
# Solvent Accessible Volume =      6163
# Electrons Found in S.A.V. =       812
# Note: Atoms in Void are Labelled as Cxxx and Qxxx for all Others
C101 0.344 0.157 0.390 !       0.64 eA-3
C102 0.788 0.148 0.205 !       0.63 eA-3
C103 0.308 0.114 0.425 !       0.62 eA-3
C104 0.203 0.123 0.157 !       0.62 eA-3
C105 0.192 0.879 0.919 !       0.61 eA-3
C106 0.319 0.044 0.577 !       0.61 eA-3
C107 0.843 0.444 0.450 !       0.60 eA-3
C108 0.837 0.031 0.329 !       0.59 eA-3
C109 0.186 0.102 0.218 !       0.57 eA-3
C110 0.314 0.129 0.326 !       0.55 eA-3
C111 0.643 0.378 0.919 !       0.55 eA-3
C112 0.329 0.381 0.887 !       0.55 eA-3
C113 0.695 0.167 0.326 !       0.55 eA-3
C114 0.695 0.470 0.595 !       0.55 eA-3
C115 0.322 0.435 0.738 !       0.54 eA-3
C116 0.812 0.470 0.801 !       0.54 eA-3
C117 0.672 0.380 0.887 !       0.53 eA-3
C118 0.157 0.397 0.470 !       0.53 eA-3
C119 0.157 0.016 0.876 !       0.53 eA-3
C120 0.140 0.148 0.032 !       0.53 eA-3
C121 0.656 0.426 0.079 !       0.52 eA-3
C122 0.201 0.088 0.078 !       0.51 eA-3
C123 0.217 0.153 0.142 !       0.51 eA-3
C124 0.321 0.335 0.860 !       0.51 eA-3
C125 0.827 0.061 0.359 !       0.50 eA-3
C126 0.249 0.139 0.325 !       0.50 eA-3
C127 0.140 0.042 0.847 !       0.50 eA-3
;
_refine_diff_density_max 0.200
_refine_diff_density_min -0.248
_refine_diff_density_rms 0.044
_refine_ls_extinction_method none
_refine_ls_goodness_of_fit_ref 0.923
_refine_ls_hydrogen_treatment constr
_refine_ls_matrix_type full
_refine_ls_number_parameters 471
_refine_ls_number_reflns 6722
_refine_ls_number_restraints 1
_refine_ls_restrained_S_all 0.923
_refine_ls_R_factor_all 0.1778
_refine_ls_R_factor_gt 0.0789
_refine_ls_shift/su_max 0.000
_refine_ls_shift/su_mean 0.000
_refine_ls_structure_factor_coef Fsqd
_refine_ls_weighting_details 'w=1/[\s^2^(Fo^2^)+(0.1596P)^2^] where P=(Fo^2^+2Fc^2^)/3'
_refine_ls_weighting_scheme calc
_refine_ls_wR_factor_gt 0.2219
_refine_ls_wR_factor_ref 0.3022
_reflns_Friedel_coverage 0.000
_reflns_number_gt 2329
_reflns_number_total 6722
_reflns_threshold_expression 'I > 2\s(I)'
_cod_data_source_file ja0c02406_si_003.cif
_cod_data_source_block pfc_12_sq
_cod_original_cell_volume 17464.0
_cod_original_sg_symbol_Hall '-C 2bc 2'
_cod_database_code 4134610
_shelx_shelxl_version_number 2017/1
_shelx_space_group_comment
;
The symmetry employed for this shelxl refinement is uniquely defined
by the following loop, which should always be used as a source of
symmetry information in preference to the above space-group names.
They are only intended as comments.
;
_shelx_estimated_absorpt_t_max 0.886
_shelx_estimated_absorpt_t_min 0.836
_olex2_refinement_description
;
1. Fixed Uiso
 At 1.2 times of:
  All C(H) groups, All C(H,H,H) groups
 At 1.5 times of:
  All O(H) groups
2. Restrained distances
 O1AA-H1AA
 0.84 with sigma of 0.02
3. Others
 Fixed Sof: H2(0.5)
4.a Riding coordinates:
 C42(H1AA,H2,H6)
4.b Aromatic/amide H refined with riding coordinates:
 C39(H39), C32(H32), C18(H18), C10(H10), C9(H9), C17(H17), C3(H3), C37(H37),
 C31(H31), C4(H4), C40(H40), C25(H25), C11(H11), C38(H38), C20(H20), C12(H12),
 C26(H26), C19(H19)
4.c Idealised tetrahedral OH refined as rotating group:
 O5(H5), O9(H9A)
;
_olex2_submission_original_sample_id PFC-12
_olex2_submission_special_instructions 'No special instructions were received'

loop_
_space_group_symop_operation_xyz
'x, y, z'
'-x, -y+1/2, z+1/2'
'-x, y+1/2, -z+1/2'
'x, -y, -z'
'x+1/2, y+1/2, z'
'-x+1/2, -y+1, z+1/2'
'-x+1/2, y+1, -z+1/2'
'x+1/2, -y+1/2, -z'
'-x, -y, -z'
'x, y-1/2, -z-1/2'
'x, -y-1/2, z-1/2'
'-x, y, z'
'-x+1/2, -y+1/2, -z'
'x+1/2, y, -z-1/2'
'x+1/2, -y, z-1/2'
'-x+1/2, y+1/2, z'

loop_
_atom_site_label
_atom_site_type_symbol
_atom_site_fract_x
_atom_site_fract_y
_atom_site_fract_z
_atom_site_U_iso_or_equiv
_atom_site_adp_type
_atom_site_occupancy
_atom_site_site_symmetry_order
_atom_site_calc_flag
_atom_site_refinement_flags_posn
_atom_site_refinement_flags_adp
_atom_site_refinement_flags_occupancy
_atom_site_disorder_assembly
_atom_site_disorder_group
N6 N 0.000000 0.60593(17) -0.0992(2) 0.0857(14) Uani 1 2 d S T P . .
N4 N 0.03840(10) 0.26859(13) 0.67873(18) 0.0871(10) Uani 1 1 d . . . . .
N1 N 0.46167(10) 0.15359(12) 1.15559(16) 0.0858(10) Uani 1 1 d . . . . .
N2 N 0.500000 0.18381(17) 1.0639(2) 0.0844(13) Uani 1 2 d S T P . .
N5 N 0.03791(10) 0.57464(12) -0.00848(16) 0.0852(10) Uani 1 1 d . . . . .
N3 N 0.000000 0.23685(17) 0.7690(2) 0.0854(14) Uani 1 2 d S T P . .
O1AA O 0.30465(9) 0.22833(14) 0.90918(18) 0.1339(13) Uani 1 1 d D . . . .
O6 O 0.03608(11) 0.40098(14) 0.39147(16) 0.1344(13) Uani 1 1 d . . . . .
O0AA O 0.23178(10) 0.23583(14) 0.84422(16) 0.1363(13) Uani 1 1 d . . . . .
O2 O 0.53619(11) 0.02624(14) 1.44728(16) 0.1303(13) Uani 1 1 d . . . . .
O4 O 0.26886(10) 0.18962(14) 0.98747(16) 0.1364(13) Uani 1 1 d . . . . .
O5 O 0.19713(10) 0.19555(15) 0.92226(17) 0.1318(13) Uani 1 1 d . . . . .
H5 H 0.221615 0.194856 0.937542 0.198 Uiso 1 1 calc GR . . . .
O7 O 0.03611(11) 0.45414(14) 0.28764(16) 0.1290(13) Uani 1 1 d . . . . .
O8 O 0.23210(10) 0.61808(15) -0.17002(16) 0.1436(14) Uani 1 1 d . . . . .
O9 O 0.19659(10) 0.62511(17) -0.26247(19) 0.1432(15) Uani 1 1 d . . . . .
H9A H 0.220399 0.617568 -0.276855 0.215 Uiso 1 1 calc GR . . . .
C35 C 0.03619(12) 0.59434(15) -0.0673(2) 0.0817(12) Uani 1 1 d . . . . .
C36 C 0.07819(13) 0.60261(15) -0.1015(2) 0.0854(12) Uani 1 1 d . . . . .
C6 C 0.500000 0.1439(2) 1.1831(3) 0.0811(16) Uani 1 2 d S T P . .
C33 C 0.000000 0.5416(2) 0.0830(3) 0.0844(16) Uani 1 2 d S T P . .
C7 C 0.46362(13) 0.17359(15) 1.0956(2) 0.0831(11) Uani 1 1 d . . . . .
C34 C 0.000000 0.5655(2) 0.0184(3) 0.0790(16) Uani 1 2 d S T P . .
C22 C 0.03621(13) 0.24768(16) 0.7375(2) 0.0842(12) Uani 1 1 d . . . . .
C5 C 0.500000 0.1188(2) 1.2469(3) 0.0827(17) Uani 1 2 d S T P . .
C24 C 0.000000 0.3055(2) 0.5892(3) 0.0886(17) Uani 1 2 d S T P . .
C23 C 0.000000 0.2788(2) 0.6518(3) 0.0875(17) Uani 1 2 d S T P . .
C29 C 0.000000 0.4656(3) 0.2634(3) 0.107(2) Uani 1 2 d S T P . .
C27 C 0.000000 0.3585(2) 0.4749(3) 0.0964(19) Uani 1 2 d S T P . .
C39 C 0.07831(13) 0.62025(17) -0.1649(2) 0.0987(14) Uani 1 1 d . . . . .
H39 H 0.052407 0.628267 -0.185164 0.118 Uiso 1 1 calc R . . . .
C32 C 0.03829(14) 0.52962(16) 0.1134(2) 0.0922(13) Uani 1 1 d . . . . .
H32 H 0.064473 0.537690 0.093928 0.111 Uiso 1 1 calc R . . . .
C8 C 0.42201(13) 0.18328(16) 1.0627(2) 0.0870(12) Uani 1 1 d . . . . .
C18 C 0.07886(14) 0.21426(16) 0.8286(2) 0.0958(14) Uani 1 1 d . . . . .
H18 H 0.053383 0.202885 0.847251 0.115 Uiso 1 1 calc R . . . .
C13 C 0.34515(13) 0.19992(17) 0.9980(2) 0.0953(13) Uani 1 1 d . . . . .
C21 C 0.07756(13) 0.23810(16) 0.7699(2) 0.0866(12) Uani 1 1 d . . . . .
C10 C 0.42162(13) 0.20713(15) 1.0032(2) 0.0948(13) Uani 1 1 d . . . . .
H10 H 0.447463 0.217699 0.984831 0.114 Uiso 1 1 calc R . . . .
C2 C 0.500000 0.0678(2) 1.3620(3) 0.0981(19) Uani 1 2 d S T P . .
C30 C 0.000000 0.4930(2) 0.2018(3) 0.0906(18) Uani 1 2 d S T P . .
C28 C 0.000000 0.3883(3) 0.4152(3) 0.109(2) Uani 1 2 d S T P . .
C9 C 0.38283(14) 0.16817(16) 1.0898(2) 0.0990(14) Uani 1 1 d . . . . .
H9 H 0.382318 0.152670 1.129900 0.119 Uiso 1 1 calc R . . . .
C41 C 0.15583(14) 0.61474(17) -0.1673(2) 0.0971(13) Uani 1 1 d . . . . .
C16 C 0.15642(14) 0.22384(17) 0.8330(2) 0.0954(13) Uani 1 1 d . . . . .
C17 C 0.11802(15) 0.20715(16) 0.8602(2) 0.1015(14) Uani 1 1 d . . . . .
H17 H 0.118567 0.191066 0.899917 0.122 Uiso 1 1 calc R . . . .
C3 C 0.53890(14) 0.08134(17) 1.3337(2) 0.0988(14) Uani 1 1 d . . . . .
H3 H 0.564985 0.073280 1.353486 0.119 Uiso 1 1 calc R . . . .
C37 C 0.11717(14) 0.59082(17) -0.0711(2) 0.1076(15) Uani 1 1 d . . . . .
H37 H 0.117338 0.578312 -0.029222 0.129 Uiso 1 1 calc R . . . .
C31 C 0.03821(14) 0.50571(17) 0.1727(2) 0.0995(14) Uani 1 1 d . . . . .
H31 H 0.064304 0.498277 0.192867 0.119 Uiso 1 1 calc R . . . .
C1 C 0.500000 0.0373(3) 1.4239(3) 0.107(2) Uani 1 2 d S T P . .
C4 C 0.53861(14) 0.10674(16) 1.2764(2) 0.0946(13) Uani 1 1 d . . . . .
H4 H 0.564624 0.115876 1.257259 0.114 Uiso 1 1 calc R . . . .
C14 C 0.30381(17) 0.2066(2) 0.9637(3) 0.1101(16) Uani 1 1 d . . . . .
C40 C 0.11723(15) 0.62578(17) -0.1975(2) 0.1048(15) Uani 1 1 d . . . . .
H40 H 0.117300 0.637021 -0.239999 0.126 Uiso 1 1 calc R . . . .
C15 C 0.19775(16) 0.2179(2) 0.8689(3) 0.1100(16) Uani 1 1 d . . . . .
C25 C 0.03891(13) 0.31887(17) 0.5596(2) 0.0983(14) Uani 1 1 d . . . . .
H25 H 0.064996 0.309463 0.578291 0.118 Uiso 1 1 calc R . . . .
C11 C 0.38319(14) 0.21515(16) 0.9713(2) 0.1022(14) Uani 1 1 d . . . . .
H11 H 0.383138 0.230980 0.931409 0.123 Uiso 1 1 calc R . . . .
C38 C 0.15542(14) 0.59800(18) -0.1041(2) 0.1102(16) Uani 1 1 d . . . . .
H38 H 0.181512 0.591428 -0.083444 0.132 Uiso 1 1 calc R . . . .
C20 C 0.11670(14) 0.25382(17) 0.7429(2) 0.1040(14) Uani 1 1 d . . . . .
H20 H 0.116586 0.269483 0.702879 0.125 Uiso 1 1 calc R . . . .
C12 C 0.34489(13) 0.17651(18) 1.0564(2) 0.1051(15) Uani 1 1 d . . . . .
H12 H 0.318760 0.166010 1.073838 0.126 Uiso 1 1 calc R . . . .
C26 C 0.03919(14) 0.34551(17) 0.5037(2) 0.1041(14) Uani 1 1 d . . . . .
H26 H 0.065252 0.354894 0.484920 0.125 Uiso 1 1 calc R . . . .
C19 C 0.15552(14) 0.24644(18) 0.7747(2) 0.1077(15) Uani 1 1 d . . . . .
H19 H 0.181188 0.257074 0.755864 0.129 Uiso 1 1 calc R . . . .
C42 C 0.19661(16) 0.6205(2) -0.2038(3) 0.1114(16) Uani 1 1 d . . . . .
H1AA H 0.279790 0.236288 0.892330 0.134 Uiso 1 1 d DR . . . .
H2 H 0.539040 0.022968 1.494920 0.134 Uiso 0.5 1 d R . . . .
H6 H 0.043040 0.412968 0.346920 0.134 Uiso 1 1 d R . . . .

loop_
_atom_site_aniso_label
_atom_site_aniso_U_11
_atom_site_aniso_U_22
_atom_site_aniso_U_33
_atom_site_aniso_U_23
_atom_site_aniso_U_13
_atom_site_aniso_U_12
N6 0.075(3) 0.100(4) 0.082(3) 0.006(3) 0.000 0.000
N4 0.087(2) 0.088(2) 0.086(2) 0.0039(19) 0.005(2) 0.0018(19)
N1 0.089(2) 0.083(2) 0.085(2) 0.0034(19) 0.001(2) 0.0020(19)
N2 0.075(3) 0.090(4) 0.088(3) 0.006(3) 0.000 0.000
N5 0.089(2) 0.099(3) 0.068(2) -0.0021(19) 0.003(2) -0.0013(19)
N3 0.074(3) 0.098(4) 0.084(3) 0.002(3) 0.000 0.000
O1AA 0.086(2) 0.189(4) 0.127(3) 0.043(3) -0.015(2) 0.006(2)
O6 0.148(3) 0.152(3) 0.104(2) 0.045(2) 0.026(2) 0.017(2)
O0AA 0.090(2) 0.193(4) 0.126(3) 0.035(2) -0.008(2) -0.008(2)
O2 0.146(3) 0.148(3) 0.098(2) 0.032(2) -0.012(2) 0.010(2)
O4 0.086(2) 0.200(4) 0.123(3) 0.038(3) -0.007(2) -0.011(2)
O5 0.090(2) 0.189(4) 0.116(3) 0.040(3) -0.016(2) 0.005(2)
O7 0.148(3) 0.145(3) 0.093(2) 0.023(2) 0.004(2) 0.028(2)
O8 0.092(2) 0.220(4) 0.120(3) -0.006(3) 0.008(2) -0.003(2)
O9 0.086(2) 0.229(4) 0.114(3) 0.034(3) 0.022(2) 0.019(2)
C35 0.080(3) 0.088(3) 0.077(3) -0.009(2) 0.000(2) -0.008(2)
C36 0.088(3) 0.092(3) 0.077(3) -0.004(2) 0.003(2) 0.000(2)
C6 0.078(4) 0.086(4) 0.079(4) 0.000(3) 0.000 0.000
C33 0.089(4) 0.080(4) 0.084(4) -0.004(3) 0.000 0.000
C7 0.088(3) 0.080(3) 0.081(3) 0.002(2) -0.001(3) 0.002(2)
C34 0.085(4) 0.084(4) 0.069(4) -0.004(3) 0.000 0.000
C22 0.082(3) 0.086(3) 0.084(3) 0.002(2) -0.007(3) 0.005(2)
C5 0.103(5) 0.077(4) 0.068(4) 0.001(3) 0.000 0.000
C24 0.102(5) 0.081(4) 0.083(4) -0.012(4) 0.000 0.000
C23 0.093(5) 0.084(4) 0.086(5) -0.003(4) 0.000 0.000
C29 0.158(8) 0.096(5) 0.067(5) 0.006(4) 0.000 0.000
C27 0.128(6) 0.091(5) 0.071(4) -0.003(4) 0.000 0.000
C39 0.073(3) 0.121(4) 0.101(4) 0.014(3) -0.005(3) 0.005(2)
C32 0.095(3) 0.101(3) 0.080(3) -0.004(3) 0.005(3) -0.002(3)
C8 0.087(3) 0.093(3) 0.081(3) 0.006(2) 0.000(3) 0.006(2)
C18 0.084(3) 0.113(4) 0.090(3) 0.016(3) 0.001(3) 0.001(2)
C13 0.072(3) 0.122(4) 0.093(3) 0.014(3) -0.010(3) 0.007(3)
C21 0.082(3) 0.098(3) 0.080(3) 0.002(3) 0.006(3) 0.004(2)
C10 0.084(3) 0.106(3) 0.095(3) 0.019(3) -0.004(3) -0.007(2)
C2 0.128(6) 0.085(5) 0.081(5) -0.005(4) 0.000 0.000
C30 0.115(5) 0.082(4) 0.075(4) -0.003(3) 0.000 0.000
C28 0.147(7) 0.101(5) 0.080(5) 0.010(4) 0.000 0.000
C9 0.086(3) 0.121(4) 0.089(3) 0.005(3) 0.009(3) -0.001(3)
C41 0.076(3) 0.113(4) 0.103(4) 0.007(3) 0.009(3) 0.002(3)
C16 0.086(3) 0.108(4) 0.092(3) 0.013(3) 0.007(3) 0.002(3)
C17 0.102(3) 0.118(4) 0.085(3) 0.018(3) -0.005(3) 0.002(3)
C3 0.104(3) 0.108(4) 0.084(3) 0.006(3) -0.010(3) 0.002(3)
C37 0.083(3) 0.145(4) 0.095(3) 0.008(3) -0.011(3) 0.006(3)
C31 0.119(4) 0.101(3) 0.078(3) 0.001(3) -0.003(3) 0.002(3)
C1 0.153(8) 0.092(5) 0.074(5) 0.007(4) 0.000 0.000
C4 0.096(3) 0.110(4) 0.079(3) 0.010(3) -0.010(3) 0.000(3)
C14 0.104(4) 0.131(4) 0.096(4) 0.016(3) -0.011(3) -0.003(3)
C40 0.084(3) 0.127(4) 0.103(3) 0.017(3) 0.009(3) 0.004(3)
C15 0.092(4) 0.138(5) 0.100(4) 0.016(3) -0.012(3) 0.009(3)
C25 0.094(3) 0.110(4) 0.091(3) 0.009(3) 0.009(3) 0.018(3)
C11 0.090(3) 0.121(4) 0.096(3) 0.024(3) -0.011(3) 0.001(3)
C38 0.074(3) 0.155(5) 0.102(4) 0.003(3) -0.005(3) -0.005(3)
C20 0.092(3) 0.133(4) 0.087(3) 0.018(3) 0.003(3) -0.006(3)
C12 0.076(3) 0.144(4) 0.096(3) 0.012(3) -0.002(3) -0.003(3)
C26 0.117(4) 0.112(4) 0.084(3) 0.012(3) 0.017(3) 0.011(3)
C19 0.083(3) 0.139(4) 0.101(4) 0.024(3) 0.002(3) -0.009(3)
C42 0.083(3) 0.145(5) 0.106(4) -0.001(4) 0.004(3) 0.008(3)

loop_
_atom_type_symbol
_atom_type_description
_atom_type_scat_dispersion_real
_atom_type_scat_dispersion_imag
_atom_type_scat_source
C C 0.0181 0.0091 'International Tables Vol C Tables 4.2.6.8 and 6.1.1.4'
H H 0.0000 0.0000 'International Tables Vol C Tables 4.2.6.8 and 6.1.1.4'
N N 0.0311 0.0180 'International Tables Vol C Tables 4.2.6.8 and 6.1.1.4'
O O 0.0492 0.0322 'International Tables Vol C Tables 4.2.6.8 and 6.1.1.4'

loop_
_geom_angle_atom_site_label_1
_geom_angle_atom_site_label_2
_geom_angle_atom_site_label_3
_geom_angle
_geom_angle_site_symmetry_1
_geom_angle_site_symmetry_3
_geom_angle_publ_flag
C35 N6 C35 113.7(5) . 12 ?
C23 N4 C22 114.8(4) . . ?
C6 N1 C7 115.3(4) . . ?
C7 N2 C7 115.3(5) 12_655 . ?
C34 N5 C35 115.2(4) . . ?
C22 N3 C22 114.9(5) 12 . ?
C14 O1AA H1AA 116.9 . . ?
C28 O6 H6 129.5 . . ?
C1 O2 H2 118.9 . . ?
C15 O5 H5 109.5 . . ?
C42 O9 H9A 109.5 . . ?
N6 C35 C36 117.3(4) . . ?
N5 C35 N6 125.4(4) . . ?
N5 C35 C36 117.2(4) . . ?
C39 C36 C35 119.8(4) . . ?
C39 C36 C37 119.9(4) . . ?
C37 C36 C35 120.2(4) . . ?
N1 C6 N1 124.3(6) 12_655 . ?
N1 C6 C5 117.8(3) . . ?
N1 C6 C5 117.8(3) 12_655 . ?
C32 C33 C34 120.9(3) 12 . ?
C32 C33 C34 120.9(3) . . ?
C32 C33 C32 118.2(6) . 12 ?
N1 C7 C8 117.0(4) . . ?
N2 C7 N1 124.9(4) . . ?
N2 C7 C8 118.1(4) . . ?
N5 C34 N5 125.1(5) . 12 ?
N5 C34 C33 117.4(3) 12 . ?
N5 C34 C33 117.4(3) . . ?
N4 C22 C21 116.3(4) . . ?
N3 C22 N4 125.4(4) . . ?
N3 C22 C21 118.2(4) . . ?
C4 C5 C6 120.1(3) 12_655 . ?
C4 C5 C6 120.1(3) . . ?
C4 C5 C4 119.7(6) . 12_655 ?
C25 C24 C23 120.6(3) 12 . ?
C25 C24 C23 120.6(3) . . ?
C25 C24 C25 118.8(6) . 12 ?
N4 C23 N4 124.7(6) 12 . ?
N4 C23 C24 117.6(3) . . ?
N4 C23 C24 117.6(3) 12 . ?
O7 C29 O7 124.2(7) . 12 ?
O7 C29 C30 117.9(3) 12 . ?
O7 C29 C30 117.9(3) . . ?
C26 C27 C28 119.7(3) 12 . ?
C26 C27 C28 119.7(3) . . ?
C26 C27 C26 120.6(6) . 12 ?
C36 C39 H39 120.2 . . ?
C40 C39 C36 119.7(4) . . ?
C40 C39 H39 120.2 . . ?
C33 C32 H32 119.6 . . ?
C33 C32 C31 120.8(5) . . ?
C31 C32 H32 119.6 . . ?
C10 C8 C7 119.8(4) . . ?
C10 C8 C9 119.0(4) . . ?
C9 C8 C7 121.2(4) . . ?
C21 C18 H18 119.8 . . ?
C21 C18 C17 120.3(4) . . ?
C17 C18 H18 119.8 . . ?
C11 C13 C14 121.0(5) . . ?
C12 C13 C14 118.5(4) . . ?
C12 C13 C11 120.4(4) . . ?
C18 C21 C22 120.7(4) . . ?
C18 C21 C20 118.1(4) . . ?
C20 C21 C22 121.2(4) . . ?
C8 C10 H10 119.8 . . ?
C11 C10 C8 120.3(4) . . ?
C11 C10 H10 119.8 . . ?
C3 C2 C3 120.2(6) . 12_655 ?
C3 C2 C1 119.9(3) . . ?
C3 C2 C1 119.9(3) 12_655 . ?
C31 C30 C29 120.5(3) . . ?
C31 C30 C29 120.5(3) 12 . ?
C31 C30 C31 119.1(6) 12 . ?
O6 C28 O6 123.4(7) 12 . ?
O6 C28 C27 118.3(3) . . ?
O6 C28 C27 118.3(3) 12 . ?
C8 C9 H9 120.4 . . ?
C12 C9 C8 119.2(4) . . ?
C12 C9 H9 120.4 . . ?
C40 C41 C38 119.4(4) . . ?
C40 C41 C42 119.1(5) . . ?
C38 C41 C42 121.6(4) . . ?
C17 C16 C15 119.8(5) . . ?
C19 C16 C17 119.4(4) . . ?
C19 C16 C15 120.7(4) . . ?
C18 C17 C16 120.6(4) . . ?
C18 C17 H17 119.7 . . ?
C16 C17 H17 119.7 . . ?
C2 C3 H3 120.2 . . ?
C4 C3 C2 119.5(5) . . ?
C4 C3 H3 120.2 . . ?
C36 C37 H37 120.5 . . ?
C38 C37 C36 119.1(4) . . ?
C38 C37 H37 120.5 . . ?
C32 C31 H31 119.7 . . ?
C30 C31 C32 120.6(5) . . ?
C30 C31 H31 119.7 . . ?
O2 C1 O2 126.0(7) . 12_655 ?
O2 C1 C2 117.0(4) 12_655 . ?
O2 C1 C2 117.0(4) . . ?
C5 C4 H4 119.8 . . ?
C3 C4 C5 120.5(5) . . ?
C3 C4 H4 119.8 . . ?
O1AA C14 O4 121.9(5) . . ?
O1AA C14 C13 117.7(5) . . ?
O4 C14 C13 120.4(5) . . ?
C39 C40 H40 119.7 . . ?
C41 C40 C39 120.5(4) . . ?
C41 C40 H40 119.7 . . ?
O0AA C15 C16 118.1(5) . . ?
O5 C15 O0AA 123.5(5) . . ?
O5 C15 C16 118.4(5) . . ?
C24 C25 H25 119.5 . . ?
C26 C25 C24 120.9(5) . . ?
C26 C25 H25 119.5 . . ?
C13 C11 C10 120.1(4) . . ?
C13 C11 H11 119.9 . . ?
C10 C11 H11 119.9 . . ?
C41 C38 H38 119.3 . . ?
C37 C38 C41 121.4(4) . . ?
C37 C38 H38 119.3 . . ?
C21 C20 H20 119.5 . . ?
C19 C20 C21 121.1(4) . . ?
C19 C20 H20 119.5 . . ?
C13 C12 C9 120.9(4) . . ?
C13 C12 H12 119.5 . . ?
C9 C12 H12 119.5 . . ?
C27 C26 H26 120.3 . . ?
C25 C26 C27 119.4(5) . . ?
C25 C26 H26 120.3 . . ?
C16 C19 C20 120.4(4) . . ?
C16 C19 H19 119.8 . . ?
C20 C19 H19 119.8 . . ?
O8 C42 C41 116.3(5) . . ?
O9 C42 O8 122.5(5) . . ?
O9 C42 C41 121.1(5) . . ?

loop_
_geom_bond_atom_site_label_1
_geom_bond_atom_site_label_2
_geom_bond_distance
_geom_bond_site_symmetry_2
_geom_bond_publ_flag
N6 C35 1.336(4) . ?
N6 C35 1.336(4) 12 ?
N4 C22 1.342(5) . ?
N4 C23 1.340(4) . ?
N1 C6 1.340(4) . ?
N1 C7 1.354(5) . ?
N2 C7 1.331(4) 12_655 ?
N2 C7 1.331(4) . ?
N5 C35 1.329(5) . ?
N5 C34 1.321(4) . ?
N3 C22 1.328(4) 12 ?
N3 C22 1.328(4) . ?
O1AA C14 1.273(5) . ?
O1AA H1AA 0.8711 . ?
O6 C28 1.267(4) . ?
O6 H6 0.9994 . ?
O0AA C15 1.267(5) . ?
O2 C1 1.255(4) . ?
O2 H2 0.9909 . ?
O4 C14 1.274(5) . ?
O5 H5 0.8200 . ?
O5 C15 1.260(5) . ?
O7 C29 1.263(4) . ?
O8 C42 1.301(5) . ?
O9 H9A 0.8200 . ?
O9 C42 1.218(5) . ?
C35 C36 1.495(5) . ?
C36 C39 1.394(5) . ?
C36 C37 1.396(5) . ?
C6 C5 1.485(7) . ?
C33 C34 1.484(7) . ?
C33 C32 1.379(4) 12 ?
C33 C32 1.379(4) . ?
C7 C8 1.479(5) . ?
C22 C21 1.466(5) . ?
C5 C4 1.380(4) . ?
C5 C4 1.380(4) 12_655 ?
C24 C23 1.485(8) . ?
C24 C25 1.397(5) . ?
C24 C25 1.397(5) 12 ?
C29 C30 1.474(9) . ?
C27 C28 1.478(9) . ?
C27 C26 1.395(5) 12 ?
C27 C26 1.395(5) . ?
C39 H39 0.9300 . ?
C39 C40 1.387(5) . ?
C32 H32 0.9300 . ?
C32 C31 1.388(6) . ?
C8 C10 1.392(5) . ?
C8 C9 1.396(5) . ?
C18 H18 0.9300 . ?
C18 C21 1.378(5) . ?
C18 C17 1.388(5) . ?
C13 C14 1.473(6) . ?
C13 C11 1.364(5) . ?
C13 C12 1.363(5) . ?
C21 C20 1.400(5) . ?
C10 H10 0.9300 . ?
C10 C11 1.375(5) . ?
C2 C3 1.387(5) 12_655 ?
C2 C3 1.387(5) . ?
C2 C1 1.525(9) . ?
C30 C31 1.370(5) 12 ?
C30 C31 1.370(5) . ?
C9 H9 0.9300 . ?
C9 C12 1.380(5) . ?
C41 C40 1.379(5) . ?
C41 C38 1.382(6) . ?
C41 C42 1.476(6) . ?
C16 C17 1.390(5) . ?
C16 C15 1.485(6) . ?
C16 C19 1.354(5) . ?
C17 H17 0.9300 . ?
C3 H3 0.9300 . ?
C3 C4 1.373(5) . ?
C37 H37 0.9300 . ?
C37 C38 1.378(5) . ?
C31 H31 0.9300 . ?
C4 H4 0.9300 . ?
C40 H40 0.9300 . ?
C25 H25 0.9300 . ?
C25 C26 1.365(6) . ?
C11 H11 0.9300 . ?
C38 H38 0.9300 . ?
C20 H20 0.9300 . ?
C20 C19 1.383(5) . ?
C12 H12 0.9300 . ?
C26 H26 0.9300 . ?
C19 H19 0.9300 . ?

loop_
_geom_hbond_atom_site_label_D
_geom_hbond_atom_site_label_H
_geom_hbond_atom_site_label_A
_geom_hbond_distance_DH
_geom_hbond_distance_HA
_geom_hbond_distance_DA
_geom_hbond_angle_DHA
_geom_hbond_site_symmetry_A
_geom_hbond_publ_flag
O5 H5 O4 0.82 1.79 2.598(4) 167.0 . yes
O9 H9A O8 0.82 1.83 2.615(4) 159.0 7_544 yes
O1AA H1AA O0AA 0.87 1.79 2.629(4) 162.4 . yes
